data_1565297
loop_
_publ_author_name
'Mandal, Arkalekha'
'Ghosh, Subhendu'
'Nath, Bhaskar'
'Patel, Bhisma Kumar'

_publ_section_title
;
 Role of non-covalent interactions to dictate chiral selective
 self-assembly in Ni(II), Cu(II) and Cd(II) complexes of a racemic
 1,2-dihydroquinazolinone ligand
;
_journal_name_full 'Inorganica Chimica Acta'
_journal_page_first 119399
_journal_paper_doi 10.1016/j.ica.2019.119399
_journal_volume 503
_journal_year 2020
_chemical_formula_sum 'C19 H18 Cu N8 O8'
_chemical_formula_weight 549.94
_space_group_IT_number 2
_space_group_name_Hall '-P 1'
_space_group_name_H-M_alt 'P -1'
_symmetry_cell_setting triclinic
_symmetry_space_group_name_H-M 'P -1'
_atom_sites_solution_hydrogens geom
_atom_sites_solution_primary direct
_atom_sites_solution_secondary difmap
_audit_creation_method SHELXL-97
_cell_angle_alpha 79.3270(10)
_cell_angle_beta 83.0580(10)
_cell_angle_gamma 89.6590(10)
_cell_formula_units_Z 2
_cell_length_a 7.5196(2)
_cell_length_b 11.3616(3)
_cell_length_c 13.2177(3)
_cell_measurement_reflns_used 3701
_cell_measurement_temperature 296(2)
_cell_measurement_theta_max 24.99
_cell_measurement_theta_min 1.58
_cell_volume 1101.42(5)
_computing_structure_refinement 'SHELXL-97 (Sheldrick, 1997)'
_computing_structure_solution 'SHELXS-97 (Sheldrick, 1990)'
_diffrn_ambient_temperature 296(2)
_diffrn_measured_fraction_theta_full 0.955
_diffrn_measured_fraction_theta_max 0.955
_diffrn_measurement_device_type 'CCD area diffractometer'
_diffrn_measurement_method 'phi and omega scans'
_diffrn_radiation_monochromator graphite
_diffrn_radiation_source 'fine-focus sealed tube'
_diffrn_radiation_type MoK\a
_diffrn_radiation_wavelength 0.71073
_diffrn_reflns_av_R_equivalents 0.0214
_diffrn_reflns_av_sigmaI/netI 0.0233
_diffrn_reflns_limit_h_max 8
_diffrn_reflns_limit_h_min -8
_diffrn_reflns_limit_k_max 13
_diffrn_reflns_limit_k_min -13
_diffrn_reflns_limit_l_max 15
_diffrn_reflns_limit_l_min -14
_diffrn_reflns_number 13194
_diffrn_reflns_theta_full 24.99
_diffrn_reflns_theta_max 24.99
_diffrn_reflns_theta_min 1.58
_exptl_absorpt_coefficient_mu 1.058
_exptl_absorpt_correction_T_max 0.810
_exptl_absorpt_correction_T_min 0.735
_exptl_absorpt_correction_type multi-scan
_exptl_absorpt_process_details multi-scan
_exptl_crystal_colour green
_exptl_crystal_density_diffrn 1.658
_exptl_crystal_density_method 'not measured'
_exptl_crystal_description block
_exptl_crystal_F_000 562
_exptl_crystal_size_max 0.40
_exptl_crystal_size_mid 0.25
_exptl_crystal_size_min 0.20
_refine_diff_density_max 0.355
_refine_diff_density_min -0.286
_refine_diff_density_rms 0.051
_refine_ls_extinction_method none
_refine_ls_goodness_of_fit_ref 1.006
_refine_ls_hydrogen_treatment mixed
_refine_ls_matrix_type full
_refine_ls_number_parameters 334
_refine_ls_number_reflns 3701
_refine_ls_number_restraints 0
_refine_ls_restrained_S_all 1.006
_refine_ls_R_factor_all 0.0379
_refine_ls_R_factor_gt 0.0313
_refine_ls_shift/su_max 0.000
_refine_ls_shift/su_mean 0.000
_refine_ls_structure_factor_coef Fsqd
_refine_ls_weighting_details 'calc w=1/[\s^2^(Fo^2^)+(0.0540P)^2^+0.5800P] where P=(Fo^2^+2Fc^2^)/3'
_refine_ls_weighting_scheme calc
_refine_ls_wR_factor_gt 0.0878
_refine_ls_wR_factor_ref 0.0925
_reflns_number_gt 3209
_reflns_number_total 3701
_reflns_threshold_expression >2sigma(I)
_cod_data_source_file ICA-2020-503-119399.cif
_cod_data_source_block complex2
_cod_database_code 1565297

loop_
_symmetry_equiv_pos_as_xyz
'x, y, z'
'-x, -y, -z'

loop_
_atom_site_label
_atom_site_type_symbol
_atom_site_fract_x
_atom_site_fract_y
_atom_site_fract_z
_atom_site_U_iso_or_equiv
_atom_site_adp_type
_atom_site_occupancy
_atom_site_symmetry_multiplicity
_atom_site_calc_flag
_atom_site_refinement_flags
_atom_site_disorder_assembly
_atom_site_disorder_group
Cu1 Cu 0.39063(4) 0.14395(3) 0.14932(2) 0.03563(12) Uani 1 1 d . . .
O1 O 0.7545(2) 0.12018(15) 0.35832(14) 0.0407(4) Uani 1 1 d . . .
O2 O 0.2850(3) 0.13017(17) 0.02146(13) 0.0447(5) Uani 1 1 d . . .
O3 O 0.1122(4) 0.2621(2) 0.0783(2) 0.0794(7) Uani 1 1 d . . .
O4 O 0.0826(5) 0.2093(4) -0.0670(3) 0.1415(16) Uani 1 1 d . . .
O5 O 0.5948(4) 0.0018(2) 0.13401(19) 0.0744(8) Uani 1 1 d . . .
H5C H 0.5878 -0.0474 0.1883 0.112 Uiso 1 1 calc R . .
O6 O 0.4338(3) 0.1440(2) 0.66909(16) 0.0622(6) Uani 1 1 d . . .
O7 O 0.5450(4) 0.2949(2) 0.7190(2) 0.0912(9) Uani 1 1 d . . .
O8 O 0.5486(4) 0.2887(3) 0.5564(2) 0.0960(9) Uani 1 1 d . . .
N1 N 0.2174(3) 0.02275(18) 0.23770(15) 0.0369(5) Uani 1 1 d . . .
N2 N 0.4333(3) 0.16789(18) 0.28541(15) 0.0323(5) Uani 1 1 d . . .
N3 N 0.5507(3) 0.25750(17) 0.30031(15) 0.0319(4) Uani 1 1 d . . .
N4 N 0.5567(3) 0.28016(19) 0.07549(15) 0.0371(5) Uani 1 1 d . . .
N5 N 0.3652(3) 0.10172(19) 0.46489(15) 0.0362(5) Uani 1 1 d . . .
H5A H 0.4327 0.1554 0.4798 0.043 Uiso 1 1 calc R . .
H5B H 0.3064 0.0511 0.5137 0.043 Uiso 1 1 calc R . .
N6 N 0.6060(3) 0.4646(2) 0.27443(19) 0.0413(6) Uani 1 1 d . . .
N7 N 0.1565(4) 0.2029(2) 0.0098(2) 0.0578(7) Uani 1 1 d . . .
N8 N 0.5090(3) 0.2445(2) 0.6486(2) 0.0513(6) Uani 1 1 d . . .
C1 C 0.1047(4) -0.0486(2) 0.2048(2) 0.0474(7) Uani 1 1 d . . .
H1 H 0.0967 -0.0390 0.1341 0.057 Uiso 1 1 calc R . .
C2 C 0.0005(4) -0.1354(3) 0.2716(2) 0.0488(7) Uani 1 1 d . . .
H2 H -0.0778 -0.1828 0.2464 0.059 Uiso 1 1 calc R . .
C3 C 0.0133(4) -0.1512(2) 0.3751(2) 0.0432(6) Uani 1 1 d . . .
H3 H -0.0549 -0.2104 0.4213 0.052 Uiso 1 1 calc R . .
C4 C 0.1291(3) -0.0779(2) 0.4112(2) 0.0374(6) Uani 1 1 d . . .
H4 H 0.1397 -0.0872 0.4816 0.045 Uiso 1 1 calc R . .
C5 C 0.2276(3) 0.0085(2) 0.34041(18) 0.0313(5) Uani 1 1 d . . .
C6 C 0.3521(3) 0.0971(2) 0.36751(17) 0.0298(5) Uani 1 1 d . . .
C7 C 0.7189(3) 0.2253(2) 0.32784(17) 0.0322(5) Uani 1 1 d . . .
C8 C 0.8364(3) 0.3287(2) 0.32820(18) 0.0329(5) Uani 1 1 d . . .
C9 C 1.0070(3) 0.3087(2) 0.36062(19) 0.0402(6) Uani 1 1 d . . .
H9 H 1.0528 0.2318 0.3704 0.048 Uiso 1 1 calc R . .
C10 C 1.1067(4) 0.4030(3) 0.3780(2) 0.0462(7) Uani 1 1 d . . .
H10 H 1.2194 0.3896 0.3997 0.055 Uiso 1 1 calc R . .
C11 C 1.0391(4) 0.5168(3) 0.3631(2) 0.0502(7) Uani 1 1 d . . .
H11 H 1.1061 0.5797 0.3761 0.060 Uiso 1 1 calc R . .
C12 C 0.8738(4) 0.5393(2) 0.3292(2) 0.0459(7) Uani 1 1 d . . .
H12 H 0.8304 0.6169 0.3191 0.055 Uiso 1 1 calc R . .
C13 C 0.7711(3) 0.4449(2) 0.31000(18) 0.0362(6) Uani 1 1 d . . .
C14 C 0.5292(3) 0.3736(2) 0.23090(18) 0.0332(5) Uani 1 1 d . . .
H14 H 0.4006 0.3886 0.2314 0.040 Uiso 1 1 calc R . .
C15 C 0.6088(3) 0.3723(2) 0.11828(19) 0.0345(6) Uani 1 1 d . . .
C16 C 0.7201(4) 0.4625(2) 0.0612(2) 0.0438(6) Uani 1 1 d . . .
H16 H 0.7532 0.5255 0.0913 0.053 Uiso 1 1 calc R . .
C17 C 0.7831(4) 0.4593(3) -0.0416(2) 0.0508(7) Uani 1 1 d . . .
H17 H 0.8588 0.5198 -0.0807 0.061 Uiso 1 1 calc R . .
C18 C 0.7323(4) 0.3661(3) -0.0842(2) 0.0511(7) Uani 1 1 d . . .
H18 H 0.7730 0.3618 -0.1527 0.061 Uiso 1 1 calc R . .
C19 C 0.6198(4) 0.2785(3) -0.0241(2) 0.0464(7) Uani 1 1 d . . .
H19 H 0.5856 0.2152 -0.0535 0.056 Uiso 1 1 calc R . .
H6 H 0.563(4) 0.524(3) 0.275(2) 0.052(10) Uiso 1 1 d . . .
H5D H 0.637(5) -0.028(3) 0.093(3) 0.071(12) Uiso 1 1 d . . .

loop_
_atom_site_aniso_label
_atom_site_aniso_U_11
_atom_site_aniso_U_22
_atom_site_aniso_U_33
_atom_site_aniso_U_23
_atom_site_aniso_U_13
_atom_site_aniso_U_12
Cu1 0.0471(2) 0.0356(2) 0.02553(17) -0.00763(13) -0.00653(13) -0.00728(14)
O1 0.0475(11) 0.0295(10) 0.0462(10) -0.0046(8) -0.0132(8) 0.0028(8)
O2 0.0585(12) 0.0464(11) 0.0325(9) -0.0124(8) -0.0113(9) -0.0001(9)
O3 0.0999(19) 0.0716(16) 0.0809(17) -0.0380(14) -0.0324(15) 0.0316(14)
O4 0.170(3) 0.191(4) 0.105(2) -0.080(2) -0.105(2) 0.098(3)
O5 0.110(2) 0.0673(17) 0.0437(13) -0.0123(12) 0.0024(13) 0.0386(15)
O6 0.0732(15) 0.0644(15) 0.0510(12) -0.0125(11) -0.0116(11) -0.0153(12)
O7 0.136(2) 0.0686(17) 0.0937(19) -0.0479(15) -0.0638(18) 0.0242(16)
O8 0.142(3) 0.0776(19) 0.0626(17) 0.0059(14) -0.0143(16) -0.0300(18)
N1 0.0453(13) 0.0363(12) 0.0300(11) -0.0053(9) -0.0086(9) -0.0067(10)
N2 0.0385(12) 0.0307(11) 0.0296(10) -0.0077(8) -0.0088(9) -0.0055(9)
N3 0.0381(11) 0.0279(10) 0.0312(10) -0.0057(8) -0.0102(9) -0.0019(9)
N4 0.0429(12) 0.0381(12) 0.0299(11) -0.0057(9) -0.0036(9) -0.0013(10)
N5 0.0429(12) 0.0395(12) 0.0268(10) -0.0070(9) -0.0055(9) -0.0052(9)
N6 0.0487(14) 0.0267(12) 0.0529(14) -0.0129(10) -0.0158(11) 0.0054(11)
N7 0.0738(18) 0.0607(16) 0.0481(15) -0.0195(13) -0.0299(13) 0.0130(14)
N8 0.0594(16) 0.0466(15) 0.0550(16) -0.0193(12) -0.0206(13) 0.0130(12)
C1 0.0611(18) 0.0467(16) 0.0368(14) -0.0082(12) -0.0135(13) -0.0171(14)
C2 0.0545(18) 0.0448(16) 0.0498(16) -0.0116(13) -0.0125(14) -0.0136(14)
C3 0.0446(16) 0.0391(15) 0.0439(15) -0.0060(12) 0.0006(12) -0.0085(12)
C4 0.0400(15) 0.0384(14) 0.0331(13) -0.0057(11) -0.0028(11) -0.0007(12)
C5 0.0329(13) 0.0302(13) 0.0319(12) -0.0074(10) -0.0058(10) 0.0039(10)
C6 0.0322(13) 0.0294(12) 0.0291(12) -0.0067(10) -0.0070(10) 0.0046(10)
C7 0.0378(14) 0.0332(14) 0.0266(12) -0.0074(10) -0.0051(10) -0.0016(11)
C8 0.0352(13) 0.0345(13) 0.0293(12) -0.0079(10) -0.0018(10) -0.0045(11)
C9 0.0368(15) 0.0450(16) 0.0376(14) -0.0063(12) -0.0016(11) 0.0006(12)
C10 0.0346(15) 0.0615(19) 0.0422(15) -0.0101(13) -0.0019(12) -0.0125(13)
C11 0.0524(18) 0.0525(19) 0.0470(16) -0.0149(14) -0.0016(13) -0.0227(14)
C12 0.0571(18) 0.0330(14) 0.0485(16) -0.0101(12) -0.0059(13) -0.0094(13)
C13 0.0426(15) 0.0344(14) 0.0323(13) -0.0080(10) -0.0041(11) -0.0041(11)
C14 0.0373(14) 0.0273(13) 0.0363(13) -0.0061(10) -0.0093(11) 0.0032(10)
C15 0.0348(14) 0.0347(14) 0.0340(13) -0.0027(11) -0.0105(11) 0.0029(11)
C16 0.0457(16) 0.0393(15) 0.0450(15) -0.0004(12) -0.0112(13) -0.0049(12)
C17 0.0443(17) 0.0560(19) 0.0446(16) 0.0079(14) -0.0024(13) -0.0072(14)
C18 0.0499(17) 0.063(2) 0.0368(15) -0.0035(14) 0.0000(13) -0.0007(15)
C19 0.0522(17) 0.0522(17) 0.0342(14) -0.0089(12) -0.0012(12) -0.0043(14)

loop_
_atom_type_symbol
_atom_type_description
_atom_type_scat_dispersion_real
_atom_type_scat_dispersion_imag
_atom_type_scat_source
C C 0.0033 0.0016 'International Tables Vol C Tables 4.2.6.8 and 6.1.1.4'
Cu Cu 0.3201 1.2651 'International Tables Vol C Tables 4.2.6.8 and 6.1.1.4'
N N 0.0061 0.0033 'International Tables Vol C Tables 4.2.6.8 and 6.1.1.4'
O O 0.0106 0.0060 'International Tables Vol C Tables 4.2.6.8 and 6.1.1.4'
H H 0.0000 0.0000 'International Tables Vol C Tables 4.2.6.8 and 6.1.1.4'

loop_
_geom_angle_atom_site_label_1
_geom_angle_atom_site_label_2
_geom_angle_atom_site_label_3
_geom_angle
_geom_angle_site_symmetry_1
_geom_angle_site_symmetry_3
N2 Cu1 O2 165.67(8) . .
N2 Cu1 N1 80.09(8) . .
O2 Cu1 N1 92.38(8) . .
N2 Cu1 N4 93.35(8) . .
O2 Cu1 N4 93.03(8) . .
N1 Cu1 N4 172.02(8) . .
N2 Cu1 O5 97.08(9) . .
O2 Cu1 O5 95.18(9) . .
N1 Cu1 O5 90.79(10) . .
N4 Cu1 O5 94.56(10) . .
N7 O2 Cu1 109.78(15) . .
Cu1 O5 H5C 109.5 . .
Cu1 O5 H5D 137(3) . .
H5C O5 H5D 106.9 . .
C1 N1 C5 118.4(2) . .
C1 N1 Cu1 126.88(18) . .
C5 N1 Cu1 114.61(16) . .
C6 N2 N3 118.30(18) . .
C6 N2 Cu1 119.07(15) . .
N3 N2 Cu1 122.62(15) . .
C7 N3 N2 118.98(19) . .
C7 N3 C14 119.35(19) . .
N2 N3 C14 112.55(17) . .
C19 N4 C15 118.1(2) . .
C19 N4 Cu1 116.73(18) . .
C15 N4 Cu1 125.19(17) . .
C6 N5 H5A 120.0 . .
C6 N5 H5B 120.0 . .
H5A N5 H5B 120.0 . .
C13 N6 C14 118.7(2) . .
C13 N6 H6 119(2) . .
C14 N6 H6 122(2) . .
O4 N7 O3 123.4(3) . .
O4 N7 O2 118.1(3) . .
O3 N7 O2 118.5(2) . .
O8 N8 O7 122.4(3) . .
O8 N8 O6 117.1(2) . .
O7 N8 O6 120.5(3) . .
N1 C1 C2 122.4(2) . .
N1 C1 H1 118.8 . .
C2 C1 H1 118.8 . .
C3 C2 C1 119.2(2) . .
C3 C2 H2 120.4 . .
C1 C2 H2 120.4 . .
C2 C3 C4 119.5(3) . .
C2 C3 H3 120.3 . .
C4 C3 H3 120.3 . .
C5 C4 C3 118.4(2) . .
C5 C4 H4 120.8 . .
C3 C4 H4 120.8 . .
N1 C5 C4 122.1(2) . .
N1 C5 C6 113.1(2) . .
C4 C5 C6 124.7(2) . .
N2 C6 N5 126.8(2) . .
N2 C6 C5 112.61(19) . .
N5 C6 C5 120.6(2) . .
O1 C7 N3 121.1(2) . .
O1 C7 C8 125.0(2) . .
N3 C7 C8 113.5(2) . .
C13 C8 C9 119.7(2) . .
C13 C8 C7 120.4(2) . .
C9 C8 C7 119.4(2) . .
C10 C9 C8 120.1(3) . .
C10 C9 H9 119.9 . .
C8 C9 H9 119.9 . .
C11 C10 C9 119.9(3) . .
C11 C10 H10 120.1 . .
C9 C10 H10 120.1 . .
C10 C11 C12 121.2(2) . .
C10 C11 H11 119.4 . .
C12 C11 H11 119.4 . .
C11 C12 C13 119.8(3) . .
C11 C12 H12 120.1 . .
C13 C12 H12 120.1 . .
N6 C13 C8 119.4(2) . .
N6 C13 C12 121.3(2) . .
C8 C13 C12 119.2(2) . .
N6 C14 N3 107.50(19) . .
N6 C14 C15 113.3(2) . .
N3 C14 C15 112.08(19) . .
N6 C14 H14 107.9 . .
N3 C14 H14 107.9 . .
C15 C14 H14 107.9 . .
N4 C15 C16 121.0(2) . .
N4 C15 C14 116.7(2) . .
C16 C15 C14 122.2(2) . .
C15 C16 C17 120.0(3) . .
C15 C16 H16 120.0 . .
C17 C16 H16 120.0 . .
C18 C17 C16 119.0(3) . .
C18 C17 H17 120.5 . .
C16 C17 H17 120.5 . .
C17 C18 C19 118.8(3) . .
C17 C18 H18 120.6 . .
C19 C18 H18 120.6 . .
N4 C19 C18 123.1(3) . .
N4 C19 H19 118.4 . .
C18 C19 H19 118.4 . .

loop_
_geom_bond_atom_site_label_1
_geom_bond_atom_site_label_2
_geom_bond_distance
_geom_bond_site_symmetry_2
Cu1 N2 1.9325(18) .
Cu1 O2 1.9840(17) .
Cu1 N1 2.004(2) .
Cu1 N4 2.019(2) .
Cu1 O5 2.242(2) .
O1 C7 1.227(3) .
O2 N7 1.273(3) .
O3 N7 1.239(3) .
O4 N7 1.205(3) .
O5 H5C 0.8200 .
O5 H5D 0.74(4) .
O6 N8 1.246(3) .
O7 N8 1.236(3) .
O8 N8 1.230(3) .
N1 C1 1.338(3) .
N1 C5 1.349(3) .
N2 C6 1.311(3) .
N2 N3 1.408(3) .
N3 C7 1.386(3) .
N3 C14 1.481(3) .
N4 C19 1.347(3) .
N4 C15 1.359(3) .
N5 C6 1.313(3) .
N5 H5A 0.8600 .
N5 H5B 0.8600 .
N6 C13 1.383(3) .
N6 C14 1.429(3) .
N6 H6 0.74(3) .
C1 C2 1.373(4) .
C1 H1 0.9300 .
C2 C3 1.362(4) .
C2 H2 0.9300 .
C3 C4 1.391(3) .
C3 H3 0.9300 .
C4 C5 1.375(3) .
C4 H4 0.9300 .
C5 C6 1.498(3) .
C7 C8 1.475(3) .
C8 C13 1.395(3) .
C8 C9 1.405(3) .
C9 C10 1.380(4) .
C9 H9 0.9300 .
C10 C11 1.375(4) .
C10 H10 0.9300 .
C11 C12 1.378(4) .
C11 H11 0.9300 .
C12 C13 1.403(3) .
C12 H12 0.9300 .
C14 C15 1.538(3) .
C14 H14 0.9800 .
C15 C16 1.374(4) .
C16 C17 1.390(4) .
C16 H16 0.9300 .
C17 C18 1.365(4) .
C17 H17 0.9300 .
C18 C19 1.375(4) .
C18 H18 0.9300 .
C19 H19 0.9300 .

loop_
_geom_torsion_atom_site_label_1
_geom_torsion_atom_site_label_2
_geom_torsion_atom_site_label_3
_geom_torsion_atom_site_label_4
_geom_torsion
_geom_torsion_site_symmetry_1
_geom_torsion_site_symmetry_2
_geom_torsion_site_symmetry_3
_geom_torsion_site_symmetry_4
N2 Cu1 O2 N7 30.2(4) . . . .
N1 Cu1 O2 N7 88.00(19) . . . .
N4 Cu1 O2 N7 -86.12(19) . . . .
O5 Cu1 O2 N7 179.01(19) . . . .
N2 Cu1 N1 C1 178.3(3) . . . .
O2 Cu1 N1 C1 10.5(2) . . . .
N4 Cu1 N1 C1 143.1(5) . . . .
O5 Cu1 N1 C1 -84.7(2) . . . .
N2 Cu1 N1 C5 -6.43(17) . . . .
O2 Cu1 N1 C5 -174.16(17) . . . .
N4 Cu1 N1 C5 -41.6(7) . . . .
O5 Cu1 N1 C5 90.62(18) . . . .
O2 Cu1 N2 C6 64.0(4) . . . .
N1 Cu1 N2 C6 4.92(18) . . . .
N4 Cu1 N2 C6 -179.67(18) . . . .
O5 Cu1 N2 C6 -84.6(2) . . . .
O2 Cu1 N2 N3 -117.0(3) . . . .
N1 Cu1 N2 N3 -176.06(19) . . . .
N4 Cu1 N2 N3 -0.65(18) . . . .
O5 Cu1 N2 N3 94.37(18) . . . .
C6 N2 N3 C7 75.9(3) . . . .
Cu1 N2 N3 C7 -103.1(2) . . . .
C6 N2 N3 C14 -137.3(2) . . . .
Cu1 N2 N3 C14 43.7(2) . . . .
N2 Cu1 N4 C19 159.3(2) . . . .
O2 Cu1 N4 C19 -33.5(2) . . . .
N1 Cu1 N4 C19 -166.1(5) . . . .
O5 Cu1 N4 C19 61.9(2) . . . .
N2 Cu1 N4 C15 -20.8(2) . . . .
O2 Cu1 N4 C15 146.4(2) . . . .
N1 Cu1 N4 C15 13.8(7) . . . .
O5 Cu1 N4 C15 -118.2(2) . . . .
Cu1 O2 N7 O4 176.9(3) . . . .
Cu1 O2 N7 O3 -4.1(3) . . . .
C5 N1 C1 C2 -0.2(4) . . . .
Cu1 N1 C1 C2 174.9(2) . . . .
N1 C1 C2 C3 -0.9(5) . . . .
C1 C2 C3 C4 1.0(4) . . . .
C2 C3 C4 C5 0.0(4) . . . .
C1 N1 C5 C4 1.3(4) . . . .
Cu1 N1 C5 C4 -174.45(19) . . . .
C1 N1 C5 C6 -177.4(2) . . . .
Cu1 N1 C5 C6 6.8(3) . . . .
C3 C4 C5 N1 -1.1(4) . . . .
C3 C4 C5 C6 177.4(2) . . . .
N3 N2 C6 N5 1.5(4) . . . .
Cu1 N2 C6 N5 -179.47(19) . . . .
N3 N2 C6 C5 178.37(18) . . . .
Cu1 N2 C6 C5 -2.6(3) . . . .
N1 C5 C6 N2 -3.0(3) . . . .
C4 C5 C6 N2 178.4(2) . . . .
N1 C5 C6 N5 174.2(2) . . . .
C4 C5 C6 N5 -4.5(4) . . . .
N2 N3 C7 O1 -14.0(3) . . . .
C14 N3 C7 O1 -158.5(2) . . . .
N2 N3 C7 C8 172.75(19) . . . .
C14 N3 C7 C8 28.2(3) . . . .
O1 C7 C8 C13 -168.2(2) . . . .
N3 C7 C8 C13 4.8(3) . . . .
O1 C7 C8 C9 3.3(4) . . . .
N3 C7 C8 C9 176.3(2) . . . .
C13 C8 C9 C10 2.3(4) . . . .
C7 C8 C9 C10 -169.2(2) . . . .
C8 C9 C10 C11 -0.3(4) . . . .
C9 C10 C11 C12 -1.1(4) . . . .
C10 C11 C12 C13 0.4(4) . . . .
C14 N6 C13 C8 -16.8(4) . . . .
C14 N6 C13 C12 163.9(2) . . . .
C9 C8 C13 N6 177.6(2) . . . .
C7 C8 C13 N6 -10.9(4) . . . .
C9 C8 C13 C12 -3.0(4) . . . .
C7 C8 C13 C12 168.5(2) . . . .
C11 C12 C13 N6 -179.0(3) . . . .
C11 C12 C13 C8 1.6(4) . . . .
C13 N6 C14 N3 45.2(3) . . . .
C13 N6 C14 C15 -79.2(3) . . . .
C7 N3 C14 N6 -52.4(3) . . . .
N2 N3 C14 N6 160.9(2) . . . .
C7 N3 C14 C15 72.7(2) . . . .
N2 N3 C14 C15 -73.9(2) . . . .
C19 N4 C15 C16 1.1(4) . . . .
Cu1 N4 C15 C16 -178.79(18) . . . .
C19 N4 C15 C14 178.0(2) . . . .
Cu1 N4 C15 C14 -1.9(3) . . . .
N6 C14 C15 N4 173.0(2) . . . .
N3 C14 C15 N4 51.1(3) . . . .
N6 C14 C15 C16 -10.2(3) . . . .
N3 C14 C15 C16 -132.1(2) . . . .
N4 C15 C16 C17 -0.9(4) . . . .
C14 C15 C16 C17 -177.6(2) . . . .
C15 C16 C17 C18 0.2(4) . . . .
C16 C17 C18 C19 0.2(4) . . . .
C15 N4 C19 C18 -0.7(4) . . . .
Cu1 N4 C19 C18 179.2(2) . . . .
C17 C18 C19 N4 0.0(4) . . . .
